data_2213311
loop_
_publ_author_name
'Ali, Zulfiqar'
'Khan, Ikhlas A.'
'Fronczek, Frank R.'

_publ_section_title
;
 Revision of the structure of podocarpaside <i>E</i>, from <i>Actaea
 podocarpa</i>
;
_journal_coeditor_code FL2114
_journal_issue 5
_journal_name_full 'Acta Crystallographica Section E'
_journal_page_first o2101
_journal_page_last o2103
_journal_paper_doi 10.1107/S1600536807014018
_journal_volume 63
_journal_year 2007
_chemical_formula_iupac 'C35 H52 O11 , H2 O'
_chemical_formula_moiety 'C35 H52 O11 , H2 O'
_chemical_formula_sum 'C35 H54 O12'
_chemical_formula_weight 666.78
_chemical_name_common 'podocarpaside E'
_chemical_name_systematic
;
3\b,15\a,25-Trihydroxy-6\a,19\a-epidioxy-
16,23-dione-9,10-seco-9,19-cyclolanost-5(10),9(11)-diene
3-O-\a-<i>L</i>-arabinopyranoside
;
_space_group_IT_number 19
_symmetry_cell_setting orthorhombic
_symmetry_space_group_name_Hall 'P 2ac 2ab'
_symmetry_space_group_name_H-M 'P 21 21 21'
_atom_sites_solution_hydrogens geom
_atom_sites_solution_primary direct
_atom_sites_solution_secondary difmap
_audit_creation_method SHELXL97
_cell_angle_alpha 90
_cell_angle_beta 90
_cell_angle_gamma 90
_cell_formula_units_Z 4
_cell_length_a 7.6672(15)
_cell_length_b 15.324(3)
_cell_length_c 29.260(6)
_cell_measurement_reflns_used 3458
_cell_measurement_temperature 100
_cell_measurement_theta_max 26.3
_cell_measurement_theta_min 2.5
_cell_volume 3437.8(12)
_computing_cell_refinement 'DENZO and SCALEPACK'
_computing_data_collection 'COLLECT (Nonius, 2000)'
_computing_data_reduction 'DENZO and SCALEPACK (Otwinowski & Minor, 1997)'
_computing_molecular_graphics 'ORTEP-3 for Windows (Farrugia, 1997)'
_computing_publication_material SHELXL97
_computing_structure_refinement 'SHELXL97 (Sheldrick, 1997)'
_computing_structure_solution 'SIR97 (Altomare <i>et al.</i>,  1999)'
_diffrn_ambient_temperature 100
_diffrn_measured_fraction_theta_full 0.991
_diffrn_measured_fraction_theta_max 0.968
_diffrn_measurement_device 'Nonius KappaCCD (with Oxford Cryostream)'
_diffrn_measurement_method '\w scans with \k offsets'
_diffrn_radiation_monochromator graphite
_diffrn_radiation_source 'fine-focus sealed tube'
_diffrn_radiation_type MoK\a
_diffrn_radiation_wavelength 0.71073
_diffrn_reflns_av_R_equivalents 0.054
_diffrn_reflns_av_sigmaI/netI 0.0661
_diffrn_reflns_limit_h_max 9
_diffrn_reflns_limit_h_min -9
_diffrn_reflns_limit_k_max 18
_diffrn_reflns_limit_k_min -18
_diffrn_reflns_limit_l_max 36
_diffrn_reflns_limit_l_min -36
_diffrn_reflns_number 11976
_diffrn_reflns_theta_full 25.0
_diffrn_reflns_theta_max 26.4
_diffrn_reflns_theta_min 2.7
_diffrn_standards_decay_% <2
_diffrn_standards_number 0
_exptl_absorpt_coefficient_mu 0.096
_exptl_absorpt_correction_type none
_exptl_crystal_colour colourless
_exptl_crystal_density_diffrn 1.288
_exptl_crystal_density_method 'not measured'
_exptl_crystal_description needle
_exptl_crystal_F_000 1440
_exptl_crystal_size_max 0.42
_exptl_crystal_size_mid 0.05
_exptl_crystal_size_min 0.05
_refine_diff_density_max 0.21
_refine_diff_density_min -0.22
_refine_ls_extinction_coef 0.0019(3)
_refine_ls_extinction_expression Fc^*^=kFc[1+0.001xFc^2^\l^3^/sin(2\q)]^-1/4^
_refine_ls_extinction_method 'SHELXL (Sheldrick, 1997)'
_refine_ls_goodness_of_fit_ref 1.033
_refine_ls_hydrogen_treatment mixed
_refine_ls_matrix_type full
_refine_ls_number_parameters 443
_refine_ls_number_reflns 3870
_refine_ls_number_restraints 0
_refine_ls_restrained_S_all 1.033
_refine_ls_R_factor_all 0.073
_refine_ls_R_factor_gt 0.044
_refine_ls_shift/su_max 0.000
_refine_ls_shift/su_mean 0.000
_refine_ls_structure_factor_coef Fsqd
_refine_ls_weighting_details 'calc w = 1/[\s^2^(Fo^2^)+(0.0264P)^2^+0.7561P] where P=(Fo^2^+2Fc^2^)/3'
_refine_ls_weighting_scheme calc
_refine_ls_wR_factor_gt 0.073
_refine_ls_wR_factor_ref 0.081
_reflns_number_gt 2917
_reflns_number_total 3870
_reflns_threshold_expression I>2\s(I)
_cod_data_source_file fl2114.cif
_cod_data_source_block I
_cod_database_code 2213311
_cod_database_fobs_code 2213311

loop_
_symmetry_equiv_pos_as_xyz
'x, y, z'
'-x+1/2, -y, z+1/2'
'x+1/2, -y+1/2, -z'
'-x, y+1/2, -z+1/2'

loop_
_atom_site_type_symbol
_atom_site_label
_atom_site_fract_x
_atom_site_fract_y
_atom_site_fract_z
_atom_site_U_iso_or_equiv
_atom_site_adp_type
_atom_site_calc_flag
_atom_site_refinement_flags
_atom_site_occupancy
O O1 0.5938(2) 0.54869(12) 0.55642(6) 0.0179(5) Uani d . 1
O O2 0.9810(3) 0.72012(14) 0.67590(7) 0.0302(6) Uani d . 1
O O3 0.8662(3) 0.68290(14) 0.71125(7) 0.0303(6) Uani d . 1
O O4 1.2345(3) 0.38793(15) 0.62527(7) 0.0242(5) Uani d . 1
H H4 1.2442 0.3911 0.5967 0.036 Uiso calc R 1
O O5 1.1745(3) 0.21578(14) 0.65149(8) 0.0350(6) Uani d . 1
O O6 0.9700(3) 0.06553(14) 0.61060(7) 0.0304(6) Uani d . 1
O O7 1.3166(3) 0.02478(14) 0.58416(7) 0.0345(6) Uani d . 1
H H7 1.2196 0.0416 0.5742 0.052 Uiso calc R 1
O O8 0.3311(2) 0.52353(12) 0.52308(6) 0.0196(5) Uani d . 1
O O9 0.7286(2) 0.39408(13) 0.52032(9) 0.0304(6) Uani d . 1
H H9 0.7495 0.3405 0.5177 0.046 Uiso calc R 1
O O10 0.4532(3) 0.26318(12) 0.49890(7) 0.0217(5) Uani d . 1
H H10 0.4394 0.2523 0.5268 0.033 Uiso calc R 1
O O11 0.1704(3) 0.35883(13) 0.53364(6) 0.0236(5) Uani d . 1
H H11 0.1003 0.3177 0.5289 0.035 Uiso calc R 1
C C1 0.4852(4) 0.6541(2) 0.63134(10) 0.0221(7) Uani d . 1
H H1A 0.4190 0.6939 0.6516 0.027 Uiso calc R 1
H H1B 0.4388 0.5944 0.6357 0.027 Uiso calc R 1
C C2 0.4585(4) 0.68180(19) 0.58176(10) 0.0209(7) Uani d . 1
H H2A 0.3420 0.6624 0.5712 0.025 Uiso calc R 1
H H2B 0.4629 0.7462 0.5796 0.025 Uiso calc R 1
C C3 0.5978(4) 0.64263(18) 0.55121(10) 0.0170(7) Uani d . 1
H H3 0.5727 0.6581 0.5187 0.020 Uiso calc R 1
C C4 0.7823(4) 0.67447(19) 0.56395(9) 0.0171(7) Uani d . 1
C C5 0.8050(4) 0.66532(18) 0.61505(9) 0.0182(7) Uani d . 1
C C6 0.9835(4) 0.6636(2) 0.63668(10) 0.0229(7) Uani d . 1
H H6 1.0680 0.6885 0.6142 0.027 Uiso calc R 1
C C7 1.0470(4) 0.57050(19) 0.64930(10) 0.0214(7) Uani d . 1
H H7A 1.1186 0.5479 0.6237 0.026 Uiso calc R 1
H H7B 1.1237 0.5748 0.6764 0.026 Uiso calc R 1
C C8 0.9025(4) 0.50382(18) 0.65960(10) 0.0173(7) Uani d . 1
H H8 0.8370 0.4952 0.6304 0.021 Uiso calc R 1
C C9 0.7700(4) 0.5358(2) 0.69453(9) 0.0192(7) Uani d . 1
C C10 0.6744(4) 0.65584(18) 0.64454(10) 0.0178(7) Uani d . 1
C C11 0.6909(4) 0.48231(19) 0.72402(10) 0.0204(7) Uani d . 1
H H11A 0.6084 0.5074 0.7444 0.024 Uiso calc R 1
C C12 0.7217(4) 0.38508(19) 0.72761(9) 0.0214(7) Uani d . 1
H H12A 0.6087 0.3547 0.7315 0.026 Uiso calc R 1
H H12B 0.7946 0.3726 0.7548 0.026 Uiso calc R 1
C C13 0.8127(4) 0.35079(19) 0.68487(9) 0.0169(7) Uani d . 1
C C14 0.9709(4) 0.41340(19) 0.67377(9) 0.0167(7) Uani d . 1
C C15 1.0648(4) 0.36076(19) 0.63658(10) 0.0192(7) Uani d . 1
H H15 0.9917 0.3611 0.6083 0.023 Uiso calc R 1
C C16 1.0609(4) 0.2700(2) 0.65704(10) 0.0205(7) Uani d . 1
C C17 0.9045(4) 0.25988(18) 0.68912(10) 0.0186(7) Uani d . 1
H H17 0.9535 0.2573 0.7208 0.022 Uiso calc R 1
C C18 0.6780(4) 0.3488(2) 0.64580(10) 0.0223(7) Uani d . 1
H H18A 0.5852 0.3072 0.6533 0.033 Uiso calc R 1
H H18B 0.7354 0.3308 0.6174 0.033 Uiso calc R 1
H H18C 0.6276 0.4071 0.6418 0.033 Uiso calc R 1
C C19 0.7238(4) 0.63203(19) 0.69266(10) 0.0216(7) Uani d . 1
H H19 0.6194 0.6415 0.7125 0.026 Uiso calc R 1
C C20 0.8014(4) 0.17491(19) 0.68247(10) 0.0212(7) Uani d . 1
H H20 0.7533 0.1735 0.6507 0.025 Uiso calc R 1
C C21 0.6501(4) 0.1692(2) 0.71656(11) 0.0310(8) Uani d . 1
H H21A 0.5909 0.1129 0.7131 0.047 Uiso calc R 1
H H21B 0.5672 0.2166 0.7106 0.047 Uiso calc R 1
H H21C 0.6954 0.1745 0.7478 0.047 Uiso calc R 1
C C22 0.9189(4) 0.0942(2) 0.68969(10) 0.0245(8) Uani d . 1
H H22A 1.0006 0.1076 0.7149 0.029 Uiso calc R 1
H H22B 0.8437 0.0456 0.7001 0.029 Uiso calc R 1
C C23 1.0250(4) 0.06180(19) 0.64969(10) 0.0251(8) Uani d . 1
C C24 1.1969(4) 0.0197(2) 0.66146(10) 0.0259(8) Uani d . 1
H H24A 1.1770 -0.0209 0.6873 0.031 Uiso calc R 1
H H24B 1.2768 0.0659 0.6724 0.031 Uiso calc R 1
C C25 1.2900(4) -0.03084(19) 0.62352(10) 0.0258(8) Uani d . 1
C C26 1.1852(5) -0.1109(2) 0.60965(12) 0.0399(9) Uani d . 1
H H26A 1.0668 -0.0932 0.6011 0.060 Uiso calc R 1
H H26B 1.1797 -0.1518 0.6354 0.060 Uiso calc R 1
H H26C 1.2415 -0.1393 0.5835 0.060 Uiso calc R 1
C C27 1.4730(4) -0.0559(2) 0.63875(12) 0.0402(9) Uani d . 1
H H27A 1.5321 -0.0871 0.6140 0.060 Uiso calc R 1
H H27B 1.4658 -0.0937 0.6657 0.060 Uiso calc R 1
H H27C 1.5388 -0.0031 0.6464 0.060 Uiso calc R 1
C C28 1.0967(4) 0.42256(19) 0.71508(9) 0.0202(7) Uani d . 1
H H28A 1.2090 0.4455 0.7045 0.030 Uiso calc R 1
H H28B 1.1143 0.3653 0.7292 0.030 Uiso calc R 1
H H28C 1.0462 0.4627 0.7375 0.030 Uiso calc R 1
C C29 0.8033(4) 0.77048(19) 0.54924(10) 0.0255(8) Uani d . 1
H H29A 0.7162 0.8064 0.5650 0.038 Uiso calc R 1
H H29B 0.7865 0.7752 0.5161 0.038 Uiso calc R 1
H H29C 0.9205 0.7909 0.5572 0.038 Uiso calc R 1
C C30 0.9160(4) 0.6196(2) 0.53750(10) 0.0249(8) Uani d . 1
H H30A 1.0337 0.6415 0.5437 0.037 Uiso calc R 1
H H30B 0.8920 0.6238 0.5047 0.037 Uiso calc R 1
H H30C 0.9076 0.5585 0.5472 0.037 Uiso calc R 1
C C31 0.5128(4) 0.50448(18) 0.52093(10) 0.0171(7) Uani d . 1
H H31 0.5612 0.5247 0.4910 0.021 Uiso calc R 1
C C32 0.5458(4) 0.40691(19) 0.52657(10) 0.0195(7) Uani d . 1
H H32 0.5118 0.3884 0.5581 0.023 Uiso calc R 1
C C33 0.4400(4) 0.35558(18) 0.49153(10) 0.0180(7) Uani d . 1
H H33 0.4892 0.3685 0.4606 0.022 Uiso calc R 1
C C34 0.2492(4) 0.38399(19) 0.49156(10) 0.0196(7) Uani d . 1
H H34 0.1866 0.3554 0.4656 0.023 Uiso calc R 1
C C35 0.2384(4) 0.48186(18) 0.48652(10) 0.0213(7) Uani d . 1
H H35A 0.2894 0.4996 0.4569 0.026 Uiso calc R 1
H H35B 0.1147 0.5004 0.4870 0.026 Uiso calc R 1
O O1W 0.4361(3) 0.20066(15) 0.58443(8) 0.0291(6) Uani d . 1
H H1W 0.411(5) 0.145(2) 0.5843(12) 0.044 Uiso d . 1
H H2W 0.360(5) 0.225(2) 0.6079(11) 0.044 Uiso d . 1

loop_
_atom_site_aniso_label
_atom_site_aniso_U_11
_atom_site_aniso_U_22
_atom_site_aniso_U_33
_atom_site_aniso_U_12
_atom_site_aniso_U_13
_atom_site_aniso_U_23
O1 0.0188(11) 0.0131(10) 0.0218(10) -0.0007(10) -0.0028(9) -0.0004(9)
O2 0.0317(13) 0.0283(12) 0.0306(12) -0.0065(12) -0.0038(12) -0.0027(11)
O3 0.0361(14) 0.0288(13) 0.0261(12) -0.0081(12) -0.0007(11) -0.0011(11)
O4 0.0158(11) 0.0325(12) 0.0244(11) -0.0031(11) 0.0059(10) 0.0022(11)
O5 0.0334(13) 0.0234(12) 0.0481(15) 0.0073(13) 0.0195(12) -0.0010(11)
O6 0.0413(14) 0.0304(13) 0.0194(11) 0.0047(12) -0.0064(11) -0.0007(10)
O7 0.0472(15) 0.0300(13) 0.0261(12) 0.0034(14) -0.0034(12) 0.0036(11)
O8 0.0139(10) 0.0201(11) 0.0248(11) 0.0027(10) -0.0029(9) -0.0059(10)
O9 0.0132(11) 0.0182(11) 0.0597(15) 0.0038(10) 0.0039(11) -0.0044(12)
O10 0.0304(12) 0.0154(11) 0.0194(10) 0.0019(10) 0.0026(11) -0.0003(9)
O11 0.0197(11) 0.0291(13) 0.0220(11) -0.0090(11) 0.0050(10) -0.0066(10)
C1 0.0199(16) 0.0214(17) 0.0251(17) 0.0055(15) 0.0039(14) -0.0026(15)
C2 0.0149(15) 0.0171(16) 0.0306(17) 0.0016(15) -0.0030(14) 0.0001(15)
C3 0.0184(16) 0.0118(15) 0.0208(16) -0.0012(14) -0.0022(14) 0.0023(13)
C4 0.0137(16) 0.0169(16) 0.0207(15) -0.0023(15) -0.0009(13) -0.0014(14)
C5 0.0202(16) 0.0106(15) 0.0240(16) -0.0015(15) -0.0028(14) -0.0021(14)
C6 0.0197(16) 0.0250(18) 0.0240(17) -0.0009(16) -0.0016(14) -0.0055(15)
C7 0.0137(15) 0.0254(17) 0.0250(16) -0.0038(16) -0.0015(14) 0.0002(14)
C8 0.0172(16) 0.0183(16) 0.0165(15) -0.0022(15) -0.0012(13) 0.0003(14)
C9 0.0161(16) 0.0256(17) 0.0160(15) 0.0007(16) -0.0010(13) -0.0024(14)
C10 0.0205(16) 0.0117(15) 0.0211(16) -0.0012(15) 0.0021(15) -0.0018(14)
C11 0.0191(16) 0.0229(17) 0.0191(16) 0.0067(16) 0.0035(14) -0.0044(14)
C12 0.0199(17) 0.0274(18) 0.0167(15) 0.0016(16) 0.0021(14) -0.0004(14)
C13 0.0158(15) 0.0196(16) 0.0154(15) -0.0033(15) 0.0009(14) 0.0003(13)
C14 0.0172(15) 0.0218(17) 0.0112(14) -0.0035(15) -0.0007(13) -0.0009(13)
C15 0.0131(15) 0.0260(18) 0.0185(16) -0.0002(15) 0.0012(14) -0.0005(14)
C16 0.0181(17) 0.0233(18) 0.0201(16) -0.0019(16) 0.0003(14) -0.0053(14)
C17 0.0210(16) 0.0203(17) 0.0146(15) -0.0015(16) 0.0003(14) -0.0005(14)
C18 0.0167(15) 0.0262(18) 0.0241(16) -0.0020(16) 0.0003(15) 0.0006(15)
C19 0.0211(17) 0.0200(17) 0.0238(16) -0.0005(16) 0.0018(15) -0.0008(14)
C20 0.0269(18) 0.0202(17) 0.0164(15) -0.0038(16) 0.0017(14) 0.0000(14)
C21 0.0294(19) 0.0303(19) 0.0334(19) -0.0083(18) 0.0066(16) 0.0029(17)
C22 0.0314(19) 0.0210(17) 0.0210(16) -0.0040(17) -0.0014(15) 0.0060(14)
C23 0.0351(19) 0.0141(16) 0.0260(18) -0.0045(17) -0.0036(16) 0.0018(15)
C24 0.037(2) 0.0191(17) 0.0219(16) -0.0001(17) -0.0055(16) 0.0037(14)
C25 0.034(2) 0.0177(16) 0.0257(17) 0.0019(16) -0.0053(16) 0.0052(14)
C26 0.044(2) 0.0242(19) 0.051(2) -0.002(2) 0.000(2) -0.0050(18)
C27 0.040(2) 0.041(2) 0.040(2) 0.007(2) -0.0036(18) -0.0021(19)
C28 0.0224(17) 0.0190(17) 0.0193(15) 0.0002(15) -0.0026(14) -0.0005(14)
C29 0.0241(17) 0.0230(17) 0.0294(18) -0.0057(16) -0.0011(16) 0.0056(15)
C30 0.0193(16) 0.0292(18) 0.0262(17) 0.0000(16) 0.0039(15) -0.0013(15)
C31 0.0169(15) 0.0177(16) 0.0167(15) -0.0004(14) 0.0020(13) -0.0014(14)
C32 0.0114(15) 0.0220(17) 0.0249(16) 0.0029(14) 0.0040(14) 0.0006(15)
C33 0.0214(16) 0.0136(15) 0.0190(15) 0.0011(15) 0.0037(14) 0.0027(13)
C34 0.0211(16) 0.0221(17) 0.0155(15) -0.0002(15) 0.0020(14) -0.0025(14)
C35 0.0185(16) 0.0250(17) 0.0204(16) 0.0046(15) -0.0049(14) -0.0057(14)
O1W 0.0323(14) 0.0260(13) 0.0291(12) 0.0003(12) 0.0090(11) -0.0007(11)

loop_
_atom_type_symbol
_atom_type_description
_atom_type_scat_dispersion_real
_atom_type_scat_dispersion_imag
_atom_type_scat_source
C C 0.0033 0.0016 'International Tables Vol C Tables 4.2.6.8 and 6.1.1.4'
H H 0.0000 0.0000 'International Tables Vol C Tables 4.2.6.8 and 6.1.1.4'
O O 0.0106 0.0060 'International Tables Vol C Tables 4.2.6.8 and 6.1.1.4'

loop_
_geom_angle_atom_site_label_1
_geom_angle_atom_site_label_2
_geom_angle_atom_site_label_3
_geom_angle
_geom_angle_publ_flag
C31 O1 C3 114.6(2) ?
C6 O2 O3 109.6(2) y
C19 O3 O2 113.29(19) y
C15 O4 H4 109.5 ?
C25 O7 H7 109.5 ?
C31 O8 C35 111.1(2) ?
C32 O9 H9 109.5 ?
C33 O10 H10 109.5 ?
C34 O11 H11 109.5 ?
C10 C1 C2 111.7(2) ?
C10 C1 H1A 109.3 ?
C2 C1 H1A 109.3 ?
C10 C1 H1B 109.3 ?
C2 C1 H1B 109.3 ?
H1A C1 H1B 107.9 ?
C3 C2 C1 110.9(2) ?
C3 C2 H2A 109.5 ?
C1 C2 H2A 109.5 ?
C3 C2 H2B 109.5 ?
C1 C2 H2B 109.5 ?
H2A C2 H2B 108.1 ?
O1 C3 C2 108.4(2) ?
O1 C3 C4 108.0(2) ?
C2 C3 C4 112.2(2) ?
O1 C3 H3 109.4 ?
C2 C3 H3 109.4 ?
C4 C3 H3 109.4 ?
C5 C4 C30 111.8(2) ?
C5 C4 C29 110.7(2) ?
C30 C4 C29 108.2(2) ?
C5 C4 C3 108.4(2) ?
C30 C4 C3 108.5(2) ?
C29 C4 C3 109.3(2) ?
C10 C5 C6 114.2(2) ?
C10 C5 C4 124.4(3) ?
C6 C5 C4 121.4(3) ?
O2 C6 C5 108.2(2) ?
O2 C6 C7 111.6(2) ?
C5 C6 C7 113.6(3) ?
O2 C6 H6 107.7 ?
C5 C6 H6 107.7 ?
C7 C6 H6 107.7 ?
C8 C7 C6 115.6(2) ?
C8 C7 H7A 108.4 ?
C6 C7 H7A 108.4 ?
C8 C7 H7B 108.4 ?
C6 C7 H7B 108.4 ?
H7A C7 H7B 107.4 ?
C9 C8 C7 113.5(2) ?
C9 C8 C14 109.7(2) ?
C7 C8 C14 113.9(2) ?
C9 C8 H8 106.4 ?
C7 C8 H8 106.4 ?
C14 C8 H8 106.4 ?
C11 C9 C19 120.9(3) ?
C11 C9 C8 122.6(3) ?
C19 C9 C8 116.4(3) ?
C5 C10 C1 124.2(3) ?
C5 C10 C19 116.4(3) ?
C1 C10 C19 118.7(3) ?
C9 C11 C12 125.3(3) ?
C9 C11 H11A 117.3 ?
C12 C11 H11A 117.3 ?
C11 C12 C13 110.7(2) ?
C11 C12 H12A 109.5 ?
C13 C12 H12A 109.5 ?
C11 C12 H12B 109.5 ?
C13 C12 H12B 109.5 ?
H12A C12 H12B 108.1 ?
C12 C13 C18 108.0(2) ?
C12 C13 C17 116.5(2) ?
C18 C13 C17 110.0(2) ?
C12 C13 C14 108.1(2) ?
C18 C13 C14 112.0(2) ?
C17 C13 C14 102.2(2) ?
C15 C14 C8 116.3(2) ?
C15 C14 C28 108.0(2) ?
C8 C14 C28 109.9(2) ?
C15 C14 C13 100.8(2) ?
C8 C14 C13 109.9(2) ?
C28 C14 C13 111.8(2) ?
O4 C15 C16 112.5(2) ?
O4 C15 C14 116.5(2) ?
C16 C15 C14 101.1(2) ?
O4 C15 H15 108.8 ?
C16 C15 H15 108.8 ?
C14 C15 H15 108.8 ?
O5 C16 C15 124.1(3) ?
O5 C16 C17 125.0(3) ?
C15 C16 C17 110.6(3) ?
C16 C17 C20 114.3(2) ?
C16 C17 C13 102.3(2) ?
C20 C17 C13 120.8(2) ?
C16 C17 H17 106.1 ?
C20 C17 H17 106.1 ?
C13 C17 H17 106.1 ?
C13 C18 H18A 109.5 ?
C13 C18 H18B 109.5 ?
H18A C18 H18B 109.5 ?
C13 C18 H18C 109.5 ?
H18A C18 H18C 109.5 ?
H18B C18 H18C 109.5 ?
O3 C19 C10 114.3(2) ?
O3 C19 C9 109.5(2) ?
C10 C19 C9 109.2(2) ?
O3 C19 H19 107.9 ?
C10 C19 H19 107.9 ?
C9 C19 H19 107.9 ?
C21 C20 C17 110.8(2) ?
C21 C20 C22 107.9(2) ?
C17 C20 C22 111.2(2) ?
C21 C20 H20 109.0 ?
C17 C20 H20 109.0 ?
C22 C20 H20 109.0 ?
C20 C21 H21A 109.5 ?
C20 C21 H21B 109.5 ?
H21A C21 H21B 109.5 ?
C20 C21 H21C 109.5 ?
H21A C21 H21C 109.5 ?
H21B C21 H21C 109.5 ?
C23 C22 C20 118.2(2) ?
C23 C22 H22A 107.8 ?
C20 C22 H22A 107.8 ?
C23 C22 H22B 107.8 ?
C20 C22 H22B 107.8 ?
H22A C22 H22B 107.1 ?
O6 C23 C24 122.4(3) ?
O6 C23 C22 121.7(3) ?
C24 C23 C22 115.8(3) ?
C23 C24 C25 117.3(3) ?
C23 C24 H24A 108.0 ?
C25 C24 H24A 108.0 ?
C23 C24 H24B 108.0 ?
C25 C24 H24B 108.0 ?
H24A C24 H24B 107.2 ?
O7 C25 C27 104.6(3) ?
O7 C25 C26 109.7(2) ?
C27 C25 C26 111.2(3) ?
O7 C25 C24 110.2(2) ?
C27 C25 C24 110.2(3) ?
C26 C25 C24 110.8(3) ?
C25 C26 H26A 109.5 ?
C25 C26 H26B 109.5 ?
H26A C26 H26B 109.5 ?
C25 C26 H26C 109.5 ?
H26A C26 H26C 109.5 ?
H26B C26 H26C 109.5 ?
C25 C27 H27A 109.5 ?
C25 C27 H27B 109.5 ?
H27A C27 H27B 109.5 ?
C25 C27 H27C 109.5 ?
H27A C27 H27C 109.5 ?
H27B C27 H27C 109.5 ?
C14 C28 H28A 109.5 ?
C14 C28 H28B 109.5 ?
H28A C28 H28B 109.5 ?
C14 C28 H28C 109.5 ?
H28A C28 H28C 109.5 ?
H28B C28 H28C 109.5 ?
C4 C29 H29A 109.5 ?
C4 C29 H29B 109.5 ?
H29A C29 H29B 109.5 ?
C4 C29 H29C 109.5 ?
H29A C29 H29C 109.5 ?
H29B C29 H29C 109.5 ?
C4 C30 H30A 109.5 ?
C4 C30 H30B 109.5 ?
H30A C30 H30B 109.5 ?
C4 C30 H30C 109.5 ?
H30A C30 H30C 109.5 ?
H30B C30 H30C 109.5 ?
O1 C31 O8 107.7(2) ?
O1 C31 C32 108.9(2) ?
O8 C31 C32 111.0(2) ?
O1 C31 H31 109.7 ?
O8 C31 H31 109.7 ?
C32 C31 H31 109.7 ?
O9 C32 C31 106.5(2) ?
O9 C32 C33 111.4(2) ?
C31 C32 C33 110.2(2) ?
O9 C32 H32 109.6 ?
C31 C32 H32 109.6 ?
C33 C32 H32 109.6 ?
O10 C33 C32 111.7(2) ?
O10 C33 C34 110.4(2) ?
C32 C33 C34 111.2(2) ?
O10 C33 H33 107.8 ?
C32 C33 H33 107.8 ?
C34 C33 H33 107.8 ?
O11 C34 C35 109.3(2) ?
O11 C34 C33 109.2(2) ?
C35 C34 C33 109.6(3) ?
O11 C34 H34 109.6 ?
C35 C34 H34 109.6 ?
C33 C34 H34 109.6 ?
O8 C35 C34 110.0(2) ?
O8 C35 H35A 109.7 ?
C34 C35 H35A 109.7 ?
O8 C35 H35B 109.7 ?
C34 C35 H35B 109.7 ?
H35A C35 H35B 108.2 ?
H1W O1W H2W 104(3) ?

loop_
_geom_bond_atom_site_label_1
_geom_bond_atom_site_label_2
_geom_bond_distance
_geom_bond_publ_flag
O1 C31 1.387(3) ?
O1 C3 1.448(3) ?
O2 C6 1.438(3) y
O2 O3 1.473(3) y
O3 C19 1.447(4) y
O4 C15 1.406(3) ?
O4 H4 0.8400 ?
O5 C16 1.215(3) ?
O6 C23 1.220(3) ?
O7 C25 1.447(3) ?
O7 H7 0.8400 ?
O8 C31 1.425(3) ?
O8 C35 1.434(3) ?
O9 C32 1.427(3) ?
O9 H9 0.8400 ?
O10 C33 1.436(3) ?
O10 H10 0.8400 ?
O11 C34 1.424(3) ?
O11 H11 0.8400 ?
C1 C10 1.502(4) ?
C1 C2 1.525(4) ?
C1 H1A 0.9900 ?
C1 H1B 0.9900 ?
C2 C3 1.517(4) ?
C2 H2A 0.9900 ?
C2 H2B 0.9900 ?
C3 C4 1.542(4) ?
C3 H3 1.0000 ?
C4 C5 1.512(4) ?
C4 C30 1.535(4) ?
C4 C29 1.541(4) ?
C5 C10 1.330(4) y
C5 C6 1.508(4) ?
C6 C7 1.552(4) ?
C6 H6 1.0000 ?
C7 C8 1.537(4) ?
C7 H7A 0.9900 ?
C7 H7B 0.9900 ?
C8 C9 1.522(4) ?
C8 C14 1.539(4) ?
C8 H8 1.0000 ?
C9 C11 1.336(4) y
C9 C19 1.517(4) ?
C10 C19 1.503(4) ?
C11 C12 1.512(4) ?
C11 H11A 0.9500 ?
C12 C13 1.525(4) ?
C12 H12A 0.9900 ?
C12 H12B 0.9900 ?
C13 C18 1.541(4) ?
C13 C17 1.566(4) ?
C13 C14 1.580(4) ?
C14 C15 1.534(4) ?
C14 C28 1.553(4) ?
C15 C16 1.514(4) ?
C15 H15 1.0000 ?
C16 C17 1.530(4) ?
C17 C20 1.536(4) ?
C17 H17 1.0000 ?
C18 H18A 0.9800 ?
C18 H18B 0.9800 ?
C18 H18C 0.9800 ?
C19 H19 1.0000 ?
C20 C21 1.532(4) ?
C20 C22 1.544(4) ?
C20 H20 1.0000 ?
C21 H21A 0.9800 ?
C21 H21B 0.9800 ?
C21 H21C 0.9800 ?
C22 C23 1.510(4) ?
C22 H22A 0.9900 ?
C22 H22B 0.9900 ?
C23 C24 1.508(4) ?
C24 C25 1.530(4) ?
C24 H24A 0.9900 ?
C24 H24B 0.9900 ?
C25 C27 1.521(5) ?
C25 C26 1.522(5) ?
C26 H26A 0.9800 ?
C26 H26B 0.9800 ?
C26 H26C 0.9800 ?
C27 H27A 0.9800 ?
C27 H27B 0.9800 ?
C27 H27C 0.9800 ?
C28 H28A 0.9800 ?
C28 H28B 0.9800 ?
C28 H28C 0.9800 ?
C29 H29A 0.9800 ?
C29 H29B 0.9800 ?
C29 H29C 0.9800 ?
C30 H30A 0.9800 ?
C30 H30B 0.9800 ?
C30 H30C 0.9800 ?
C31 C32 1.525(4) ?
C31 H31 1.0000 ?
C32 C33 1.526(4) ?
C32 H32 1.0000 ?
C33 C34 1.526(4) ?
C33 H33 1.0000 ?
C34 C35 1.509(4) ?
C34 H34 1.0000 ?
C35 H35A 0.9900 ?
C35 H35B 0.9900 ?
O1W H1W 0.87(3) ?
O1W H2W 0.97(4) ?

loop_
_geom_hbond_atom_site_label_D
_geom_hbond_atom_site_label_H
_geom_hbond_atom_site_label_A
_geom_hbond_site_symmetry_A
_geom_hbond_distance_DH
_geom_hbond_distance_HA
_geom_hbond_distance_DA
_geom_hbond_angle_DHA
O4 H4 O11 1_655 0.84 1.99 2.762(3) 151.8
O7 H7 O6 . 0.84 2.22 2.838(3) 130.3
O9 H9 O10 3_556 0.84 2.28 3.015(3) 146.2
O10 H10 O1W . 0.84 1.86 2.683(3) 165.0
O11 H11 O10 3_456 0.84 1.86 2.679(3) 163.4
O1W H2W O5 1_455 0.97(4) 1.92(4) 2.815(3) 153(3)
O1W H1W O7 1_455 0.87(3) 1.99(3) 2.847(3) 171(3)

loop_
_geom_torsion_atom_site_label_1
_geom_torsion_atom_site_label_2
_geom_torsion_atom_site_label_3
_geom_torsion_atom_site_label_4
_geom_torsion
_geom_torsion_publ_flag
C6 O2 O3 C19 -30.4(3) y
C10 C1 C2 C3 41.2(3) ?
C31 O1 C3 C2 102.6(3) ?
C31 O1 C3 C4 -135.6(2) ?
C1 C2 C3 O1 56.7(3) ?
C1 C2 C3 C4 -62.5(3) ?
O1 C3 C4 C5 -71.2(3) ?
C2 C3 C4 C5 48.3(3) ?
O1 C3 C4 C30 50.4(3) ?
C2 C3 C4 C30 169.9(2) ?
O1 C3 C4 C29 168.2(2) ?
C2 C3 C4 C29 -72.4(3) ?
C30 C4 C5 C10 -137.0(3) ?
C29 C4 C5 C10 102.3(3) ?
C3 C4 C5 C10 -17.5(4) ?
C30 C4 C5 C6 41.1(4) ?
C29 C4 C5 C6 -79.6(3) ?
C3 C4 C5 C6 160.6(3) ?
O3 O2 C6 C5 67.3(3) ?
O3 O2 C6 C7 -58.4(3) ?
C10 C5 C6 O2 -47.1(3) ?
C4 C5 C6 O2 134.6(3) ?
C10 C5 C6 C7 77.4(3) y
C4 C5 C6 C7 -100.9(3) ?
O2 C6 C7 C8 95.1(3) ?
C5 C6 C7 C8 -27.5(4) y
C6 C7 C8 C9 -51.3(3) y
C6 C7 C8 C14 -177.8(2) ?
C7 C8 C9 C11 -146.9(3) ?
C14 C8 C9 C11 -18.2(4) ?
C7 C8 C9 C19 36.3(3) y
C14 C8 C9 C19 165.0(2) ?
C6 C5 C10 C1 -179.2(3) ?
C4 C5 C10 C1 -0.9(5) ?
C6 C5 C10 C19 -8.7(4) y
C4 C5 C10 C19 169.6(3) ?
C2 C1 C10 C5 -10.9(4) ?
C2 C1 C10 C19 178.8(2) ?
C19 C9 C11 C12 177.6(3) ?
C8 C9 C11 C12 1.0(5) ?
C9 C11 C12 C13 -16.7(4) ?
C11 C12 C13 C18 -74.0(3) ?
C11 C12 C13 C17 161.7(2) ?
C11 C12 C13 C14 47.4(3) ?
C9 C8 C14 C15 163.6(2) ?
C7 C8 C14 C15 -68.0(3) ?
C9 C8 C14 C28 -73.5(3) ?
C7 C8 C14 C28 55.0(3) ?
C9 C8 C14 C13 50.0(3) ?
C7 C8 C14 C13 178.4(2) ?
C12 C13 C14 C15 169.9(2) ?
C18 C13 C14 C15 -71.3(3) ?
C17 C13 C14 C15 46.4(2) ?
C12 C13 C14 C8 -66.9(3) ?
C18 C13 C14 C8 51.9(3) ?
C17 C13 C14 C8 169.6(2) ?
C12 C13 C14 C28 55.4(3) ?
C18 C13 C14 C28 174.2(2) ?
C17 C13 C14 C28 -68.0(3) ?
C8 C14 C15 O4 74.7(3) ?
C28 C14 C15 O4 -49.2(3) ?
C13 C14 C15 O4 -166.6(2) ?
C8 C14 C15 C16 -163.0(2) ?
C28 C14 C15 C16 73.1(3) ?
C13 C14 C15 C16 -44.3(3) ?
O4 C15 C16 O5 -22.2(4) ?
C14 C15 C16 O5 -147.2(3) ?
O4 C15 C16 C17 152.2(2) ?
C14 C15 C16 C17 27.2(3) ?
O5 C16 C17 C20 -51.6(4) ?
C15 C16 C17 C20 134.1(3) ?
O5 C16 C17 C13 176.0(3) ?
C15 C16 C17 C13 1.7(3) ?
C12 C13 C17 C16 -146.8(2) ?
C18 C13 C17 C16 90.0(3) ?
C14 C13 C17 C16 -29.2(3) ?
C12 C13 C17 C20 84.9(3) ?
C18 C13 C17 C20 -38.4(3) ?
C14 C13 C17 C20 -157.5(2) ?
O2 O3 C19 C10 -24.2(3) ?
O2 O3 C19 C9 98.6(3) ?
C5 C10 C19 O3 46.1(3) ?
C1 C10 C19 O3 -142.8(3) ?
C5 C10 C19 C9 -76.9(3) y
C1 C10 C19 C9 94.2(3) ?
C11 C9 C19 O3 108.7(3) ?
C8 C9 C19 O3 -74.5(3) ?
C11 C9 C19 C10 -125.5(3) ?
C8 C9 C19 C10 51.3(3) y
C16 C17 C20 C21 178.8(3) ?
C13 C17 C20 C21 -58.4(3) ?
C16 C17 C20 C22 58.8(3) ?
C13 C17 C20 C22 -178.4(2) ?
C21 C20 C22 C23 153.2(3) ?
C17 C20 C22 C23 -85.1(3) ?
C20 C22 C23 O6 -34.9(4) ?
C20 C22 C23 C24 148.8(3) ?
O6 C23 C24 C25 -8.8(4) ?
C22 C23 C24 C25 167.5(3) ?
C23 C24 C25 O7 55.8(4) ?
C23 C24 C25 C27 170.7(3) ?
C23 C24 C25 C26 -65.8(3) ?
C3 O1 C31 O8 -69.4(3) ?
C3 O1 C31 C32 170.2(2) ?
C35 O8 C31 O1 178.4(2) ?
C35 O8 C31 C32 -62.5(3) ?
O1 C31 C32 O9 -66.0(3) ?
O8 C31 C32 O9 175.5(2) ?
O1 C31 C32 C33 173.0(2) ?
O8 C31 C32 C33 54.6(3) ?
O9 C32 C33 O10 68.2(3) ?
C31 C32 C33 O10 -173.8(2) ?
O9 C32 C33 C34 -167.9(2) ?
C31 C32 C33 C34 -49.9(3) ?
O10 C33 C34 O11 57.0(3) ?
C32 C33 C34 O11 -67.6(3) ?
O10 C33 C34 C35 176.7(2) ?
C32 C33 C34 C35 52.1(3) ?
C31 O8 C35 C34 64.6(3) ?
O11 C34 C35 O8 61.2(3) ?
C33 C34 C35 O8 -58.5(3) ?

loop_
_cod_related_entry_id
_cod_related_entry_database
_cod_related_entry_code
1 ChemSpider 21185169
